data_1576857
loop_
_publ_author_name
'Dutta, Arnab'
'Singh, Utkarsh'
'Pati, Swapan K.'
'Maitra, Uday'

_publ_section_title
;
 "Impurity"-driven tunable organic room temperature phosphorescence
 <i>via</i> conformational regulation in multi host/guest systems.
;
_journal_issue 10
_journal_name_full 'Chemical science'
_journal_page_first 5016
_journal_page_last 5028
_journal_paper_doi 10.1039/d5sc08129g
_journal_volume 17
_journal_year 2026
_chemical_formula_moiety 'C13 H9 O'
_chemical_formula_sum 'C13 H9 O'
_chemical_formula_weight 181.20
_chemical_name_common Diphenylbenzil
_chemical_name_systematic 1,2-di([1,1'-biphenyl]-4-yl)ethane-1,2-dione
_space_group_crystal_system monoclinic
_space_group_IT_number 15
_space_group_name_Hall '-C 2yc'
_space_group_name_H-M_alt 'C 1 2/c 1'
_atom_sites_solution_hydrogens geom
_audit_creation_method SHELXL-2019/1
_audit_update_record
;
2025-02-26 deposited with the CCDC.	2026-01-12 downloaded from the CCDC.
;
_cell_angle_alpha 90
_cell_angle_beta 118.082(3)
_cell_angle_gamma 90
_cell_formula_units_Z 8
_cell_length_a 22.8524(18)
_cell_length_b 4.0599(3)
_cell_length_c 22.5935(18)
_cell_measurement_reflns_used 5525
_cell_measurement_temperature 298(2)
_cell_measurement_theta_max 28.17
_cell_measurement_theta_min 3.49
_cell_volume 1849.4(3)
_computing_cell_refinement 'Bruker SAINT'
_computing_data_collection 'Bruker APEX4'
_computing_data_reduction 'Bruker SAINT'
_computing_molecular_graphics 'Bruker SHELXTL'
_computing_publication_material 'Bruker SHELXTL'
_computing_structure_refinement 'SHELXL-2019/1 (Sheldrick, 2019)'
_computing_structure_solution 'SHELXS-97 (Sheldrick 2008)'
_diffrn_ambient_temperature 298(2)
_diffrn_measured_fraction_theta_full 0.993
_diffrn_measured_fraction_theta_max 0.995
_diffrn_measurement_device_type 'Bruker D8 Quest'
_diffrn_measurement_method '\f and \w scans'
_diffrn_radiation_type MoK\a
_diffrn_radiation_wavelength 0.71073
_diffrn_reflns_av_R_equivalents 0.0381
_diffrn_reflns_av_unetI/netI 0.0223
_diffrn_reflns_Laue_measured_fraction_full 0.993
_diffrn_reflns_Laue_measured_fraction_max 0.995
_diffrn_reflns_limit_h_max 30
_diffrn_reflns_limit_h_min -30
_diffrn_reflns_limit_k_max 5
_diffrn_reflns_limit_k_min -5
_diffrn_reflns_limit_l_max 30
_diffrn_reflns_limit_l_min -30
_diffrn_reflns_number 16881
_diffrn_reflns_point_group_measured_fraction_full 0.993
_diffrn_reflns_point_group_measured_fraction_max 0.995
_diffrn_reflns_theta_full 25.242
_diffrn_reflns_theta_max 28.254
_diffrn_reflns_theta_min 3.486
_exptl_absorpt_coefficient_mu 0.081
_exptl_crystal_colour 'Pale green'
_exptl_crystal_density_diffrn 1.302
_exptl_crystal_description block
_exptl_crystal_F_000 760
_refine_diff_density_max 0.229
_refine_diff_density_min -0.206
_refine_diff_density_rms 0.034
_refine_ls_extinction_method none
_refine_ls_goodness_of_fit_ref 1.133
_refine_ls_hydrogen_treatment constr
_refine_ls_matrix_type full
_refine_ls_number_parameters 127
_refine_ls_number_reflns 2286
_refine_ls_number_restraints 0
_refine_ls_restrained_S_all 1.133
_refine_ls_R_factor_all 0.0698
_refine_ls_R_factor_gt 0.0579
_refine_ls_shift/su_max 0.001
_refine_ls_shift/su_mean 0.000
_refine_ls_structure_factor_coef Fsqd
_refine_ls_weighting_details 'w=1/[\s^2^(Fo^2^)+(0.0519P)^2^+1.1223P] where P=(Fo^2^+2Fc^2^)/3'
_refine_ls_weighting_scheme calc
_refine_ls_wR_factor_gt 0.1299
_refine_ls_wR_factor_ref 0.1364
_reflns_Friedel_coverage 0.000
_reflns_number_gt 1915
_reflns_number_total 2286
_reflns_threshold_expression 'I > 2\s(I)'
_cod_data_source_file d5sc08129g2.cif
_cod_data_source_block ad52582cr_RT_0m_a
_cod_original_sg_symbol_H-M 'C 2/c'
_cod_database_code 1576857
_shelx_shelxl_version_number 2019/1
_shelx_space_group_comment
;
The symmetry employed for this shelxl refinement is uniquely defined
by the following loop, which should always be used as a source of
symmetry information in preference to the above space-group names.
They are only intended as comments.
;

loop_
_space_group_symop_operation_xyz
'x, y, z'
'-x, y, -z+1/2'
'x+1/2, y+1/2, z'
'-x+1/2, y+1/2, -z+1/2'
'-x, -y, -z'
'x, -y, z-1/2'
'-x+1/2, -y+1/2, -z'
'x+1/2, -y+1/2, z-1/2'

loop_
_atom_site_label
_atom_site_type_symbol
_atom_site_fract_x
_atom_site_fract_y
_atom_site_fract_z
_atom_site_U_iso_or_equiv
_atom_site_adp_type
_atom_site_occupancy
_atom_site_site_symmetry_order
_atom_site_calc_flag
_atom_site_refinement_flags_posn
_atom_site_refinement_flags_adp
_atom_site_refinement_flags_occupancy
_atom_site_disorder_assembly
_atom_site_disorder_group
O1 O 0.56547(6) 1.1011(4) 0.73909(6) 0.0619(4) Uani 1 1 d . . . . .
C1 C 0.34354(7) 0.5183(4) 0.45348(7) 0.0374(3) Uani 1 1 d . . . . .
C2 C 0.37012(9) 0.4263(5) 0.41170(8) 0.0500(4) Uani 1 1 d . . . . .
H2 H 0.415690 0.438627 0.427387 0.060 Uiso 1 1 calc R U . . .
C3 C 0.32954(10) 0.3169(5) 0.34719(8) 0.0609(5) Uani 1 1 d . . . . .
H3 H 0.347959 0.254732 0.319904 0.073 Uiso 1 1 calc R U . . .
C4 C 0.26210(10) 0.2996(5) 0.32318(8) 0.0579(5) Uani 1 1 d . . . . .
H4 H 0.234931 0.224938 0.279801 0.069 Uiso 1 1 calc R U . . .
C5 C 0.23487(9) 0.3927(5) 0.36336(8) 0.0537(4) Uani 1 1 d . . . . .
H5 H 0.189159 0.384171 0.346899 0.064 Uiso 1 1 calc R U . . .
C6 C 0.27520(8) 0.4992(4) 0.42821(8) 0.0451(4) Uani 1 1 d . . . . .
H6 H 0.256366 0.558735 0.455263 0.054 Uiso 1 1 calc R U . . .
C7 C 0.38704(7) 0.6300(4) 0.52347(7) 0.0354(3) Uani 1 1 d . . . . .
C8 C 0.37089(7) 0.5645(4) 0.57447(7) 0.0397(4) Uani 1 1 d . . . . .
H8 H 0.332472 0.446865 0.564662 0.048 Uiso 1 1 calc R U . . .
C9 C 0.41079(7) 0.6706(4) 0.63946(7) 0.0393(3) Uani 1 1 d . . . . .
H9 H 0.398976 0.623990 0.672729 0.047 Uiso 1 1 calc R U . . .
C10 C 0.46844(7) 0.8464(4) 0.65528(7) 0.0366(3) Uani 1 1 d . . . . .
C11 C 0.48566(7) 0.9101(4) 0.60475(7) 0.0419(4) Uani 1 1 d . . . . .
H11 H 0.524494 1.024306 0.614752 0.050 Uiso 1 1 calc R U . . .
C12 C 0.44535(7) 0.8044(4) 0.54006(7) 0.0418(4) Uani 1 1 d . . . . .
H12 H 0.457266 0.850215 0.506827 0.050 Uiso 1 1 calc R U . . .
C13 C 0.51229(7) 0.9708(4) 0.72365(7) 0.0427(4) Uani 1 1 d . . . . .

loop_
_atom_site_aniso_label
_atom_site_aniso_U_11
_atom_site_aniso_U_22
_atom_site_aniso_U_33
_atom_site_aniso_U_23
_atom_site_aniso_U_13
_atom_site_aniso_U_12
O1 0.0473(7) 0.0888(10) 0.0401(6) -0.0030(6) 0.0128(5) -0.0203(7)
C1 0.0408(8) 0.0382(8) 0.0307(7) 0.0034(6) 0.0147(6) 0.0042(6)
C2 0.0484(9) 0.0636(11) 0.0377(8) 0.0029(8) 0.0199(7) 0.0099(8)
C3 0.0724(12) 0.0746(13) 0.0384(9) -0.0047(9) 0.0284(9) 0.0097(10)
C4 0.0710(12) 0.0580(11) 0.0311(8) -0.0041(7) 0.0129(8) -0.0027(9)
C5 0.0472(9) 0.0608(11) 0.0417(9) -0.0018(8) 0.0115(7) -0.0068(8)
C6 0.0418(8) 0.0556(10) 0.0355(8) -0.0026(7) 0.0160(6) -0.0007(7)
C7 0.0347(7) 0.0384(7) 0.0306(7) 0.0034(6) 0.0134(6) 0.0066(6)
C8 0.0366(7) 0.0462(8) 0.0361(7) 0.0005(6) 0.0170(6) -0.0048(6)
C9 0.0423(8) 0.0464(8) 0.0305(7) 0.0046(6) 0.0181(6) 0.0003(7)
C10 0.0339(7) 0.0411(8) 0.0297(7) 0.0035(6) 0.0109(5) 0.0049(6)
C11 0.0327(7) 0.0534(9) 0.0371(7) 0.0028(7) 0.0144(6) -0.0019(7)
C12 0.0386(7) 0.0552(9) 0.0342(7) 0.0056(7) 0.0192(6) 0.0013(7)
C13 0.0378(8) 0.0497(9) 0.0319(7) 0.0039(6) 0.0094(6) 0.0012(7)

loop_
_atom_type_symbol
_atom_type_description
_atom_type_scat_dispersion_real
_atom_type_scat_dispersion_imag
_atom_type_scat_source
C C 0.0033 0.0016 'International Tables Vol C Tables 4.2.6.8 and 6.1.1.4'
H H 0.0000 0.0000 'International Tables Vol C Tables 4.2.6.8 and 6.1.1.4'
O O 0.0106 0.0060 'International Tables Vol C Tables 4.2.6.8 and 6.1.1.4'

loop_
_geom_angle_atom_site_label_1
_geom_angle_atom_site_label_2
_geom_angle_atom_site_label_3
_geom_angle
_geom_angle_site_symmetry_1
_geom_angle_site_symmetry_3
_geom_angle_publ_flag
C6 C1 C2 118.09(14) . . ?
C6 C1 C7 120.86(13) . . ?
C2 C1 C7 121.05(14) . . ?
C3 C2 C1 120.73(16) . . ?
C4 C3 C2 120.27(16) . . ?
C5 C4 C3 119.87(16) . . ?
C4 C5 C6 120.21(17) . . ?
C5 C6 C1 120.83(15) . . ?
C8 C7 C12 117.82(13) . . ?
C8 C7 C1 121.13(13) . . ?
C12 C7 C1 121.05(13) . . ?
C9 C8 C7 121.37(14) . . ?
C8 C9 C10 120.32(13) . . ?
C9 C10 C11 118.88(13) . . ?
C9 C10 C13 122.57(13) . . ?
C11 C10 C13 118.54(14) . . ?
C12 C11 C10 120.30(14) . . ?
C11 C12 C7 121.30(13) . . ?
O1 C13 C10 122.84(14) . . ?
O1 C13 C13 117.25(15) . 2_656 ?
C10 C13 C13 119.60(15) . 2_656 ?

loop_
_geom_bond_atom_site_label_1
_geom_bond_atom_site_label_2
_geom_bond_distance
_geom_bond_site_symmetry_2
_geom_bond_publ_flag
O1 C13 1.2163(19) . ?
C1 C6 1.390(2) . ?
C1 C2 1.393(2) . ?
C1 C7 1.4880(19) . ?
C2 C3 1.382(2) . ?
C3 C4 1.374(3) . ?
C4 C5 1.373(3) . ?
C5 C6 1.383(2) . ?
C7 C8 1.391(2) . ?
C7 C12 1.395(2) . ?
C8 C9 1.383(2) . ?
C9 C10 1.389(2) . ?
C10 C11 1.396(2) . ?
C10 C13 1.479(2) . ?
C11 C12 1.379(2) . ?
C13 C13 1.537(3) 2_656 ?
